data_2020384
loop_
_publ_author_name
'Takagi, S.'
'Brown, W. E.'
'Mathew, M.'

_publ_section_title
;
 Structure of Ammonium Calcium Phosphate Heptahydrate, Ca (N H4) P O4 (H2
 O)7
;
_journal_name_full 'Acta Crystallographica C (39,1983-)'
_journal_page_first 1111
_journal_page_last 1113
_journal_volume 40
_journal_year 1984
_chemical_formula_sum 'Ca H18 N O11 P'
_chemical_name_systematic 'Ca N H4 P O4 (H2 O)7'
_space_group_IT_number 4
_symmetry_space_group_name_Hall 'P 2yb'
_symmetry_space_group_name_H-M 'P 1 21 1'
_cell_angle_alpha 90
_cell_angle_beta 91.62
_cell_angle_gamma 90
_cell_formula_units_Z 2
_cell_length_a 6.3
_cell_length_b 11.929
_cell_length_c 7.176
_cell_volume 539.080
_citation_journal_id_ASTM ACSCEE
_cod_data_source_file Takagi_ACSCEE_1984_1337.cif
_cod_data_source_block H18Ca1N1O11P1
_cod_original_cell_volume 539.0803
_cod_original_formula_sum 'H18 Ca1 N1 O11 P1'
_cod_database_code 2020384

loop_
_symmetry_equiv_pos_as_xyz
x,y,z
-x,y+1/2,-z

loop_
_atom_site_label
_atom_site_type_symbol
_atom_site_fract_x
_atom_site_fract_y
_atom_site_fract_z
_atom_site_occupancy
_atom_site_U_iso_or_equiv
_atom_site_attached_hydrogens
O10 O-2 0.9797 0.3234 0.6411 1 0.0 2
O6 O-2 0.3994 0.1543 0.2676 1 0.0 2
N1 N-3 0.1188 0.3617 0.2573 1 0.0 4
O9 O-2 0.73 0.4 0.0165 1 0.0 2
P1 P+5 0.52 0.1379 0.759 1 0.0 0
O8 O-2 0.5559 0.4185 0.5863 1 0.0 2
O1 O-2 0.5336 0.0093 0.7536 1 0.0 0
Ca1 Ca+2 0.1334 0 0.241 1 0.0 0
O4 O-2 0.2875 0.1754 0.7441 1 0.0 0
O2 O-2 0.6399 0.1871 0.5937 1 0.0 0
O5 O-2 0.0392 0.1461 0.031 1 0.0 2
O11 O-2 0.7642 -0.0269 0.1527 1 0.0 2
O3 O-2 0.6195 0.181 0.9437 1 0.0 0
O7 O-2 0.0096 0.0678 0.521 1 0.0 2
